data_4301125
loop_
_publ_author_name
'Yusuke Yoshida'
'Katsuya Inoue'
'Mohamedally Kurmoo'

_publ_contact_author 'Katsuya Inoue'
_publ_contact_author_email kxi@hiroshima-u.ac.jp
_publ_section_title
;
On the Nature of the Reversibility of Hydration-Dehydration on the
Crystal Structure and Magnetism of the Ferrimagnet
[MnII(enH)(H2O)][CrIII(CN)6].H2O
;
_journal_name_full 'Inorganic Chemistry'
_journal_page_first 267
_journal_page_last 276
_journal_paper_doi 10.1021/ic801734x
_journal_volume 48
_journal_year 2009
_chemical_formula_sum 'C8 H13 Cr Mn N8 O2'
_chemical_formula_weight 360.20
_chemical_name_systematic
; 
 ? 
;
_space_group_IT_number 62
_symmetry_cell_setting orthorhombic
_symmetry_space_group_name_Hall '-P 2n 2ac'
_symmetry_space_group_name_H-M 'P c m n'
_atom_sites_solution_hydrogens geom
_atom_sites_solution_primary direct
_atom_sites_solution_secondary difmap
_audit_creation_method SHELXL-97
_cell_angle_alpha 90.00
_cell_angle_beta 90.00
_cell_angle_gamma 90.00
_cell_formula_units_Z 4
_cell_length_a 7.5298(9)
_cell_length_b 14.6804(19)
_cell_length_c 14.9760(19)
_cell_measurement_reflns_used 766
_cell_measurement_temperature 298
_cell_measurement_theta_max 27.956
_cell_measurement_theta_min 3.028
_cell_volume 1655.5(4)
_computing_cell_refinement 'Bruker SMART'
_computing_data_collection 'Bruker SMART'
_computing_data_reduction 'Bruker SHELXTL'
_computing_molecular_graphics 'Bruker SHELXTL'
_computing_publication_material 'Bruker SHELXTL'
_computing_structure_refinement 'SHELXL-97 (Sheldrick, 1997)'
_computing_structure_solution 'SHELXS-97 (Sheldrick, 1990)'
_diffrn_ambient_temperature 298
_diffrn_detector_area_resol_mean 8.366
_diffrn_measured_fraction_theta_full 0.995
_diffrn_measured_fraction_theta_max 0.923
_diffrn_measurement_device_type 'CCD area detector'
_diffrn_measurement_method 'phi and omega scans'
_diffrn_radiation_monochromator graphite
_diffrn_radiation_source 'fine-focus sealed tube'
_diffrn_radiation_type MoK\a
_diffrn_radiation_wavelength 0.71073
_diffrn_reflns_av_R_equivalents 0.0189
_diffrn_reflns_av_sigmaI/netI 0.0221
_diffrn_reflns_limit_h_max 9
_diffrn_reflns_limit_h_min -9
_diffrn_reflns_limit_k_max 19
_diffrn_reflns_limit_k_min -12
_diffrn_reflns_limit_l_max 19
_diffrn_reflns_limit_l_min -19
_diffrn_reflns_number 6009
_diffrn_reflns_theta_full 25.00
_diffrn_reflns_theta_max 28.00
_diffrn_reflns_theta_min 2.72
_exptl_absorpt_coefficient_mu 1.431
_exptl_absorpt_correction_T_max 1.000000
_exptl_absorpt_correction_T_min 0.778386
_exptl_absorpt_correction_type empirical
_exptl_absorpt_process_details 'SADABS (Sheldrich, G. M. (1996))'
_exptl_crystal_colour green
_exptl_crystal_density_diffrn 1.445
_exptl_crystal_density_method 'not measured'
_exptl_crystal_description plate
_exptl_crystal_F_000 728
_exptl_crystal_size_max 0.6
_exptl_crystal_size_mid 0.2
_exptl_crystal_size_min 0.1
_refine_diff_density_max 1.166
_refine_diff_density_min -0.289
_refine_diff_density_rms 0.117
_refine_ls_extinction_method none
_refine_ls_goodness_of_fit_ref 1.001
_refine_ls_hydrogen_treatment mixed
_refine_ls_matrix_type full
_refine_ls_number_parameters 116
_refine_ls_number_reflns 1913
_refine_ls_number_restraints 0
_refine_ls_restrained_S_all 1.001
_refine_ls_R_factor_all 0.0605
_refine_ls_R_factor_gt 0.0414
_refine_ls_shift/su_max 0.000
_refine_ls_shift/su_mean 0.000
_refine_ls_structure_factor_coef Fsqd
_refine_ls_weighting_details 'calc w=1/[\s^2^(Fo^2^)+(0.0859P)^2^+0.0000P] where P=(Fo^2^+2Fc^2^)/3'
_refine_ls_weighting_scheme calc
_refine_ls_wR_factor_gt 0.1182
_refine_ls_wR_factor_ref 0.1297
_reflns_number_gt 1336
_reflns_number_total 1913
_reflns_threshold_expression >2sigma(I)
_cod_data_source_file ic801734x_si_002_2.cif
_cod_data_source_block 1-HP
_cod_depositor_comments
;
The following automatic conversions were performed:
'_symmetry_cell_setting' value 'Orthorhombic' changed to 'orthorhombic'
according to '/home/saulius/struct/CIF-dictionaries/cif_core.dic'
dictionary named 'cif_core.dic' version 2.4.1 from 2010-06-29.

Automatic conversion script
Id: cif_fix_enum 1527 2010-12-29 10:47:43Z saulius 
;
_cod_database_code 4301125

loop_
_symmetry_equiv_pos_as_xyz
'x, y, z'
'-x+1/2, -y+1/2, z+1/2'
'x+1/2, -y, -z+1/2'
'-x, y+1/2, -z'
'-x, -y, -z'
'x-1/2, y-1/2, -z-1/2'
'-x-1/2, y, z-1/2'
'x, -y-1/2, z'

loop_
_atom_site_label
_atom_site_type_symbol
_atom_site_fract_x
_atom_site_fract_y
_atom_site_fract_z
_atom_site_U_iso_or_equiv
_atom_site_adp_type
_atom_site_occupancy
_atom_site_symmetry_multiplicity
_atom_site_calc_flag
_atom_site_refinement_flags
_atom_site_disorder_assembly
_atom_site_disorder_group
Cr1 Cr 0.0000 0.0000 0.0000 0.0264(2) Uani 1 2 d S . .
Mn1 Mn 0.50914(6) 0.2500 -0.06245(4) 0.0275(2) Uani 1 2 d S . .
C1 C 0.1987(4) 0.09077(19) -0.03432(18) 0.0367(6) Uani 1 1 d . . .
N1 N 0.3041(3) 0.14386(18) -0.05228(18) 0.0487(6) Uani 1 1 d . . .
C2 C -0.1846(4) 0.09099(19) -0.05105(18) 0.0373(6) Uani 1 1 d . . .
N2 N 0.7179(3) 0.14498(17) -0.07532(17) 0.0475(6) Uani 1 1 d . . .
C3 C -0.0237(4) 0.0651(2) 0.1215(2) 0.0440(7) Uani 1 1 d . . .
N3 N -0.0356(5) 0.1028(3) 0.1879(3) 0.0797(11) Uani 1 1 d . . .
C4 C 0.4643(10) 0.1799(5) 0.1445(4) 0.0609(18) Uani 0.50 1 d P . 1
H1 H 0.3378 0.1905 0.1383 0.073 Uiso 0.50 1 calc PR . 1
H2 H 0.4890 0.1205 0.1190 0.073 Uiso 0.50 1 calc PR . 1
C5 C 0.5060(9) 0.1755(6) 0.2423(5) 0.064(2) Uani 0.50 1 d P . 1
H3 H 0.4528 0.1206 0.2664 0.077 Uiso 0.50 1 calc PR . 1
H4 H 0.6336 0.1698 0.2491 0.077 Uiso 0.50 1 calc PR . 1
N4 N 0.5597(5) 0.2500 0.0889(2) 0.0533(10) Uani 1 2 d S . 1
N5 N 0.4487(5) 0.2500 0.2946(3) 0.0631(11) Uani 1 2 d S . 1
O1 O 0.4440(4) 0.2500 -0.20780(18) 0.0436(7) Uani 1 2 d S . .
H5 H 0.487(4) 0.191(4) -0.247(3) 0.11(2) Uiso 1 1 d . . .
O2 O 0.5172(13) 0.4176(6) 0.2032(7) 0.166(5) Uani 0.50 1 d P A 2

loop_
_atom_site_aniso_label
_atom_site_aniso_U_11
_atom_site_aniso_U_22
_atom_site_aniso_U_33
_atom_site_aniso_U_23
_atom_site_aniso_U_13
_atom_site_aniso_U_12
Cr1 0.0218(3) 0.0229(3) 0.0345(4) 0.0013(2) 0.0010(2) -0.0003(2)
Mn1 0.0215(3) 0.0282(3) 0.0328(3) 0.000 0.00051(19) 0.000
C1 0.0282(13) 0.0344(15) 0.0475(15) 0.0041(12) -0.0006(11) -0.0026(11)
N1 0.0375(12) 0.0451(16) 0.0635(16) 0.0107(12) 0.0009(11) -0.0127(12)
C2 0.0313(14) 0.0345(15) 0.0461(15) 0.0025(12) 0.0024(11) 0.0022(11)
N2 0.0371(13) 0.0441(16) 0.0613(16) 0.0068(12) -0.0009(11) 0.0137(12)
C3 0.0446(17) 0.0420(17) 0.0456(16) -0.0034(14) 0.0024(12) -0.0031(13)
N3 0.099(3) 0.078(2) 0.062(2) -0.0282(19) 0.0140(18) -0.0096(19)
C4 0.083(5) 0.060(5) 0.040(3) 0.003(3) -0.002(3) 0.009(4)
C5 0.072(5) 0.078(6) 0.043(4) 0.015(4) -0.005(3) 0.006(4)
N4 0.057(2) 0.071(3) 0.0327(18) 0.000 0.0080(17) 0.000
N5 0.060(2) 0.092(3) 0.038(2) 0.000 0.0038(18) 0.000
O1 0.0471(16) 0.0467(18) 0.0369(14) 0.000 -0.0023(12) 0.000
O2 0.299(15) 0.078(6) 0.122(7) -0.037(5) 0.072(6) -0.039(5)

loop_
_atom_type_symbol
_atom_type_description
_atom_type_scat_dispersion_real
_atom_type_scat_dispersion_imag
_atom_type_scat_source
C C 0.0033 0.0016 'International Tables Vol C Tables 4.2.6.8 and 6.1.1.4'
H H 0.0000 0.0000 'International Tables Vol C Tables 4.2.6.8 and 6.1.1.4'
N N 0.0061 0.0033 'International Tables Vol C Tables 4.2.6.8 and 6.1.1.4'
O O 0.0106 0.0060 'International Tables Vol C Tables 4.2.6.8 and 6.1.1.4'
Cr Cr 0.3209 0.6236 'International Tables Vol C Tables 4.2.6.8 and 6.1.1.4'
Mn Mn 0.3368 0.7283 'International Tables Vol C Tables 4.2.6.8 and 6.1.1.4'

loop_
_geom_angle_atom_site_label_1
_geom_angle_atom_site_label_2
_geom_angle_atom_site_label_3
_geom_angle
_geom_angle_site_symmetry_1
_geom_angle_site_symmetry_3
_geom_angle_publ_flag
C3 Cr1 C3 180.0 . 5 ?
C3 Cr1 C1 90.95(11) . 5 ?
C3 Cr1 C1 89.05(11) 5 5 ?
C3 Cr1 C1 89.05(11) . . ?
C3 Cr1 C1 90.95(11) 5 . ?
C1 Cr1 C1 180.00(12) 5 . ?
C3 Cr1 C2 91.78(11) . 5 ?
C3 Cr1 C2 88.23(11) 5 5 ?
C1 Cr1 C2 88.76(12) 5 5 ?
C1 Cr1 C2 91.24(12) . 5 ?
C3 Cr1 C2 88.22(11) . . ?
C3 Cr1 C2 91.78(11) 5 . ?
C1 Cr1 C2 91.24(12) 5 . ?
C1 Cr1 C2 88.76(12) . . ?
C2 Cr1 C2 180.0 5 . ?
N1 Mn1 N1 90.25(14) 8_565 . ?
N1 Mn1 N2 178.68(10) 8_565 . ?
N1 Mn1 N2 90.63(11) . . ?
N1 Mn1 N2 90.63(11) 8_565 8_565 ?
N1 Mn1 N2 178.68(10) . 8_565 ?
N2 Mn1 N2 88.47(13) . 8_565 ?
N1 Mn1 O1 85.02(9) 8_565 . ?
N1 Mn1 O1 85.03(9) . . ?
N2 Mn1 O1 94.08(9) . . ?
N2 Mn1 O1 94.08(9) 8_565 . ?
N1 Mn1 N4 92.75(10) 8_565 . ?
N1 Mn1 N4 92.75(10) . . ?
N2 Mn1 N4 88.18(10) . . ?
N2 Mn1 N4 88.18(10) 8_565 . ?
O1 Mn1 N4 176.84(12) . . ?
N1 C1 Cr1 177.2(3) . . ?
C1 N1 Mn1 170.3(3) . . ?
N2 C2 Cr1 175.7(3) 1_455 . ?
C2 N2 Mn1 156.2(2) 1_655 . ?
N3 C3 Cr1 178.5(3) . . ?
C5 C4 N4 118.0(7) . . ?
C5 C4 H1 107.8 . . ?
N4 C4 H1 107.8 . . ?
C5 C4 H2 107.8 . . ?
N4 C4 H2 107.8 . . ?
H1 C4 H2 107.1 . . ?
N5 C5 C4 116.4(7) . . ?
N5 C5 H3 108.2 . . ?
C4 C5 H3 108.2 . . ?
N5 C5 H4 108.2 . . ?
C4 C5 H4 108.2 . . ?
H3 C5 H4 107.3 . . ?
C4 N4 C4 86.2(6) 8_565 . ?
C4 N4 Mn1 117.8(3) 8_565 . ?
C4 N4 Mn1 117.8(3) . . ?
C5 N5 C5 101.5(7) 8_565 . ?
Mn1 O1 H5 117(3) . . ?

loop_
_geom_bond_atom_site_label_1
_geom_bond_atom_site_label_2
_geom_bond_distance
_geom_bond_site_symmetry_2
_geom_bond_publ_flag
Cr1 C3 2.062(3) . ?
Cr1 C3 2.062(3) 5 ?
Cr1 C1 2.069(3) 5 ?
Cr1 C1 2.069(3) . ?
Cr1 C2 2.074(3) 5 ?
Cr1 C2 2.074(3) . ?
Mn1 N1 2.199(2) 8_565 ?
Mn1 N1 2.199(2) . ?
Mn1 N2 2.210(2) . ?
Mn1 N2 2.210(2) 8_565 ?
Mn1 O1 2.231(3) . ?
Mn1 N4 2.299(4) . ?
C1 N1 1.144(4) . ?
C2 N2 1.140(4) 1_455 ?
N2 C2 1.140(4) 1_655 ?
C3 N3 1.142(5) . ?
C4 C5 1.500(9) . ?
C4 N4 1.506(8) . ?
C4 H1 0.9700 . ?
C4 H2 0.9700 . ?
C5 N5 1.411(9) . ?
C5 H3 0.9700 . ?
C5 H4 0.9700 . ?
N4 C4 1.505(8) 8_565 ?
N5 C5 1.411(9) 8_565 ?
O1 H5 1.09(5) . ?

loop_
_geom_torsion_atom_site_label_1
_geom_torsion_atom_site_label_2
_geom_torsion_atom_site_label_3
_geom_torsion_atom_site_label_4
_geom_torsion
_geom_torsion_site_symmetry_1
_geom_torsion_site_symmetry_2
_geom_torsion_site_symmetry_3
_geom_torsion_site_symmetry_4
_geom_torsion_publ_flag
C3 Cr1 C1 N1 -50(5) . . . . ?
C3 Cr1 C1 N1 130(5) 5 . . . ?
C1 Cr1 C1 N1 -148(5) 5 . . . ?
C2 Cr1 C1 N1 -142(5) 5 . . . ?
C2 Cr1 C1 N1 38(5) . . . . ?
Cr1 C1 N1 Mn1 69(6) . . . . ?
N1 Mn1 N1 C1 -81.5(16) 8_565 . . . ?
N2 Mn1 N1 C1 99.5(16) . . . . ?
N2 Mn1 N1 C1 146(4) 8_565 . . . ?
O1 Mn1 N1 C1 -166.5(16) . . . . ?
N4 Mn1 N1 C1 11.3(16) . . . . ?
C3 Cr1 C2 N2 30(3) . . . 1_455 ?
C3 Cr1 C2 N2 -150(3) 5 . . 1_455 ?
C1 Cr1 C2 N2 121(3) 5 . . 1_455 ?
C1 Cr1 C2 N2 -59(3) . . . 1_455 ?
C2 Cr1 C2 N2 18(4) 5 . . 1_455 ?
N1 Mn1 N2 C2 148(4) 8_565 . . 1_655 ?
N1 Mn1 N2 C2 -79.6(6) . . . 1_655 ?
N2 Mn1 N2 C2 101.3(6) 8_565 . . 1_655 ?
O1 Mn1 N2 C2 -164.7(6) . . . 1_655 ?
N4 Mn1 N2 C2 13.1(6) . . . 1_655 ?
C3 Cr1 C3 N3 -99(13) 5 . . . ?
C1 Cr1 C3 N3 -151(12) 5 . . . ?
C1 Cr1 C3 N3 29(12) . . . . ?
C2 Cr1 C3 N3 120(12) 5 . . . ?
C2 Cr1 C3 N3 -60(12) . . . . ?
N4 C4 C5 N5 68.8(8) . . . . ?
C5 C4 N4 C4 -64.5(8) . . . 8_565 ?
C5 C4 N4 Mn1 176.0(5) . . . . ?
N1 Mn1 N4 C4 -5.4(4) 8_565 . . 8_565 ?
N1 Mn1 N4 C4 -95.8(4) . . . 8_565 ?
N2 Mn1 N4 C4 173.7(4) . . . 8_565 ?
N2 Mn1 N4 C4 85.2(4) 8_565 . . 8_565 ?
O1 Mn1 N4 C4 -50.6(4) . . . 8_565 ?
N1 Mn1 N4 C4 95.8(4) 8_565 . . . ?
N1 Mn1 N4 C4 5.4(4) . . . . ?
N2 Mn1 N4 C4 -85.2(4) . . . . ?
N2 Mn1 N4 C4 -173.7(4) 8_565 . . . ?
O1 Mn1 N4 C4 50.6(4) . . . . ?
C4 C5 N5 C5 -46.9(9) . . . 8_565 ?
